data_4060551
loop_
_publ_author_name
'Yeung, Siu Kwan'
'Chan, Kin Shing'

_publ_section_title
;
1,2-Rearrangements of \b-Nitrogen-Substituted (Porphyrinato)rhodium(III) Ethyls
;
_journal_issue 11
_journal_name_full Organometallics
_journal_page_first 2561
_journal_page_last 2563
_journal_paper_doi 10.1021/om0501475
_journal_volume 24
_journal_year 2005
_chemical_formula_sum 'C59 H45 Cl3 N5 O2 Rh'
_chemical_formula_weight 1065.26
_space_group_IT_number 2
_symmetry_cell_setting triclinic
_symmetry_space_group_name_Hall '-P 1'
_symmetry_space_group_name_H-M 'P -1'
_atom_sites_solution_hydrogens geom
_atom_sites_solution_primary direct
_atom_sites_solution_secondary difmap
_audit_creation_method SHELXL-97
_cell_angle_alpha 97.937(3)
_cell_angle_beta 91.704(3)
_cell_angle_gamma 92.349(2)
_cell_formula_units_Z 2
_cell_length_a 12.9274(15)
_cell_length_b 13.2281(16)
_cell_length_c 15.4074(17)
_cell_measurement_temperature 293(2)
_cell_volume 2605.6(5)
_computing_cell_refinement 'BRUKER SMART CCD DIFFRACTOMETER'
_computing_data_collection 'BRUKER SMART CCD DIFFRACTOMETER'
_computing_data_reduction 'BRUKER SMART CCD DIFFRACTOMETER'
_computing_molecular_graphics 'SIEMENS SHELXTL'
_computing_publication_material 'SIEMENS SHELXTL'
_computing_structure_refinement 'SHELXL-97 (Sheldrick, 1997)'
_computing_structure_solution 'SHELXS-97 (Sheldrick, 1990)'
_diffrn_ambient_temperature 293(2)
_diffrn_measured_fraction_theta_full 0.982
_diffrn_measured_fraction_theta_max 0.982
_diffrn_measurement_device_type 'BRUKER SMART CCD DIFFRACTOMETER'
_diffrn_measurement_method 'OMEGA SCAN'
_diffrn_radiation_monochromator graphite
_diffrn_radiation_source 'fine-focus sealed tube'
_diffrn_radiation_type MoK\a
_diffrn_radiation_wavelength 0.71073
_diffrn_reflns_av_R_equivalents 0.0627
_diffrn_reflns_av_sigmaI/netI 0.1943
_diffrn_reflns_limit_h_max 16
_diffrn_reflns_limit_h_min -17
_diffrn_reflns_limit_k_max 16
_diffrn_reflns_limit_k_min -17
_diffrn_reflns_limit_l_max 20
_diffrn_reflns_limit_l_min -10
_diffrn_reflns_number 17896
_diffrn_reflns_theta_full 28.06
_diffrn_reflns_theta_max 28.06
_diffrn_reflns_theta_min 1.56
_exptl_absorpt_coefficient_mu 0.529
_exptl_absorpt_correction_T_max 1.000
_exptl_absorpt_correction_T_min 0.540354
_exptl_absorpt_correction_type SADABS
_exptl_crystal_density_diffrn 1.358
_exptl_crystal_density_method 'not measured'
_exptl_crystal_F_000 1092
_exptl_crystal_size_max 0.563
_exptl_crystal_size_mid 0.291
_exptl_crystal_size_min 0.215
_refine_diff_density_max 1.372
_refine_diff_density_min -0.853
_refine_diff_density_rms 0.151
_refine_ls_extinction_method none
_refine_ls_goodness_of_fit_ref 0.963
_refine_ls_hydrogen_treatment mixed
_refine_ls_matrix_type full
_refine_ls_number_parameters 631
_refine_ls_number_reflns 12413
_refine_ls_number_restraints 0
_refine_ls_restrained_S_all 0.963
_refine_ls_R_factor_all 0.2207
_refine_ls_R_factor_gt 0.0979
_refine_ls_shift/su_max 0.031
_refine_ls_shift/su_mean 0.002
_refine_ls_structure_factor_coef Fsqd
_refine_ls_weighting_details 'calc w=1/[\s^2^(Fo^2^)+(0.1716P)^2^+0.0000P] where P=(Fo^2^+2Fc^2^)/3'
_refine_ls_weighting_scheme calc
_refine_ls_wR_factor_gt 0.2547
_refine_ls_wR_factor_ref 0.3306
_reflns_number_gt 4965
_reflns_number_total 12413
_reflns_threshold_expression >2sigma(I)
_cod_depositor_comments
;
The following automatic conversions were performed:
'_symmetry_cell_setting' value 'TRICLINIC' changed to 'triclinic'
according to '/home/saulius/struct/CIF-dictionaries/cif_core.dic'
dictionary named 'cif_core.dic' version 2.4.1 from 2010-06-29.

Automatic conversion script
Id: cif_fix_enum 1527 2010-12-29 10:47:43Z saulius 
;
_cod_database_code 4060551

loop_
_symmetry_equiv_pos_as_xyz
'x, y, z'
'-x, -y, -z'

loop_
_atom_site_label
_atom_site_type_symbol
_atom_site_fract_x
_atom_site_fract_y
_atom_site_fract_z
_atom_site_U_iso_or_equiv
_atom_site_adp_type
_atom_site_occupancy
_atom_site_symmetry_multiplicity
_atom_site_calc_flag
_atom_site_refinement_flags
_atom_site_disorder_assembly
_atom_site_disorder_group
Rh1 Rh 0.06619(6) 0.42605(5) 0.14191(4) 0.0417(3) Uani 1 1 d . . .
C1 C -0.0935(7) 0.5728(7) 0.2207(6) 0.044(2) Uani 1 1 d . . .
C2 C -0.1142(7) 0.6326(7) 0.3028(6) 0.050(2) Uani 1 1 d . . .
H2A H -0.1756 0.6641 0.3173 0.059 Uiso 1 1 calc R . .
C3 C -0.0307(7) 0.6349(7) 0.3537(6) 0.050(2) Uani 1 1 d . . .
H3A H -0.0227 0.6688 0.4107 0.060 Uiso 1 1 calc R . .
C4 C 0.0458(7) 0.5766(7) 0.3073(5) 0.044(2) Uani 1 1 d . . .
C5 C 0.1445(7) 0.5620(7) 0.3387(6) 0.047(2) Uani 1 1 d . . .
C6 C 0.2180(7) 0.5045(6) 0.2932(5) 0.042(2) Uani 1 1 d . . .
C7 C 0.3235(8) 0.4935(8) 0.3218(6) 0.057(3) Uani 1 1 d . . .
H7A H 0.3561 0.5284 0.3725 0.069 Uiso 1 1 calc R . .
C8 C 0.3666(7) 0.4253(8) 0.2640(6) 0.054(2) Uani 1 1 d . . .
H8A H 0.4347 0.4053 0.2659 0.065 Uiso 1 1 calc R . .
C9 C 0.2881(7) 0.3881(7) 0.1979(6) 0.045(2) Uani 1 1 d . . .
C10 C 0.2975(7) 0.3071(7) 0.1293(5) 0.045(2) Uani 1 1 d . . .
C11 C 0.2202(7) 0.2699(7) 0.0692(5) 0.045(2) Uani 1 1 d . . .
C12 C 0.2220(8) 0.1754(8) 0.0110(6) 0.057(3) Uani 1 1 d . . .
H12 H 0.2767 0.1319 0.0046 0.068 Uiso 1 1 calc R . .
C13 C 0.1285(8) 0.1617(7) -0.0328(6) 0.055(3) Uani 1 1 d . . .
H13 H 0.1073 0.1057 -0.0736 0.066 Uiso 1 1 calc R . .
C14 C 0.0684(7) 0.2478(6) -0.0056(5) 0.043(2) Uani 1 1 d . . .
C15 C -0.0254(7) 0.2702(7) -0.0404(5) 0.045(2) Uani 1 1 d . . .
C16 C -0.0800(7) 0.3551(7) -0.0152(5) 0.044(2) Uani 1 1 d . . .
C17 C -0.1693(8) 0.3870(7) -0.0588(6) 0.054(2) Uani 1 1 d . . .
H17A H -0.1968 0.3582 -0.1135 0.065 Uiso 1 1 calc R . .
C18 C -0.2059(8) 0.4648(7) -0.0075(6) 0.054(2) Uani 1 1 d . . .
H18A H -0.2635 0.5007 -0.0202 0.065 Uiso 1 1 calc R . .
C19 C -0.1422(7) 0.4844(7) 0.0707(6) 0.046(2) Uani 1 1 d . . .
C20 C -0.1641(7) 0.5501(7) 0.1469(6) 0.043(2) Uani 1 1 d . . .
C21 C 0.1777(7) 0.6084(7) 0.4314(6) 0.049(2) Uani 1 1 d . . .
C22 C 0.2275(9) 0.7026(8) 0.4504(7) 0.076(3) Uani 1 1 d . . .
H22A H 0.2382 0.7418 0.4055 0.092 Uiso 1 1 calc R . .
C23 C 0.2623(9) 0.7407(9) 0.5350(8) 0.081(4) Uani 1 1 d . . .
H23A H 0.2977 0.8040 0.5464 0.097 Uiso 1 1 calc R . .
C24 C 0.2442(8) 0.6844(10) 0.6019(7) 0.071(3) Uani 1 1 d . . .
C25 C 0.1907(9) 0.5935(10) 0.5851(7) 0.076(3) Uani 1 1 d . . .
H25A H 0.1771 0.5554 0.6302 0.091 Uiso 1 1 calc R . .
C26 C 0.1563(9) 0.5573(9) 0.4995(6) 0.068(3) Uani 1 1 d . . .
H26A H 0.1172 0.4960 0.4887 0.082 Uiso 1 1 calc R . .
C27 C 0.2841(11) 0.7233(12) 0.6966(8) 0.116(6) Uani 1 1 d . . .
H27A H 0.3201 0.7885 0.6982 0.175 Uiso 1 1 calc R . .
H27B H 0.3304 0.6754 0.7160 0.175 Uiso 1 1 calc R . .
H27C H 0.2265 0.7303 0.7346 0.175 Uiso 1 1 calc R . .
C28 C 0.3989(8) 0.2551(8) 0.1232(7) 0.056(3) Uani 1 1 d . . .
C29 C 0.4220(10) 0.1835(11) 0.1769(9) 0.092(4) Uani 1 1 d . . .
H29A H 0.3782 0.1733 0.2220 0.110 Uiso 1 1 calc R . .
C30 C 0.5091(13) 0.1266(12) 0.1652(13) 0.124(6) Uani 1 1 d . . .
H30A H 0.5205 0.0760 0.2003 0.149 Uiso 1 1 calc R . .
C31 C 0.5776(12) 0.1428(15) 0.1040(12) 0.108(6) Uani 1 1 d . . .
C32 C 0.5588(12) 0.2191(18) 0.0548(11) 0.131(7) Uani 1 1 d . . .
H32A H 0.6067 0.2351 0.0144 0.157 Uiso 1 1 calc R . .
C33 C 0.4714(10) 0.2713(12) 0.0643(8) 0.096(4) Uani 1 1 d . . .
H33A H 0.4604 0.3212 0.0284 0.115 Uiso 1 1 calc R . .
C34 C 0.6716(15) 0.0807(19) 0.0884(14) 0.210(13) Uani 1 1 d . . .
H34A H 0.6718 0.0291 0.1265 0.316 Uiso 1 1 calc R . .
H34B H 0.7329 0.1245 0.1003 0.316 Uiso 1 1 calc R . .
H34C H 0.6702 0.0488 0.0285 0.316 Uiso 1 1 calc R . .
C35 C -0.0749(7) 0.1920(7) -0.1122(5) 0.046(2) Uani 1 1 d . . .
C36 C -0.1249(10) 0.1094(9) -0.0916(6) 0.086(4) Uani 1 1 d . . .
H36A H -0.1243 0.0978 -0.0335 0.103 Uiso 1 1 calc R . .
C37 C -0.1792(11) 0.0386(10) -0.1563(7) 0.103(5) Uani 1 1 d . . .
H37A H -0.2166 -0.0169 -0.1400 0.124 Uiso 1 1 calc R . .
C38 C -0.1763(8) 0.0524(8) -0.2443(7) 0.065(3) Uani 1 1 d . . .
C39 C -0.1174(10) 0.1302(9) -0.2648(7) 0.077(4) Uani 1 1 d . . .
H39A H -0.1101 0.1377 -0.3234 0.093 Uiso 1 1 calc R . .
C40 C -0.0662(10) 0.2007(8) -0.2002(6) 0.076(4) Uani 1 1 d . . .
H40A H -0.0258 0.2542 -0.2165 0.091 Uiso 1 1 calc R . .
C41 C -0.2323(11) -0.0236(11) -0.3147(8) 0.102(5) Uani 1 1 d . . .
H41A H -0.2177 -0.0054 -0.3715 0.153 Uiso 1 1 calc R . .
H41B H -0.3056 -0.0226 -0.3064 0.153 Uiso 1 1 calc R . .
H41C H -0.2091 -0.0909 -0.3109 0.153 Uiso 1 1 calc R . .
C42 C -0.2671(7) 0.5964(7) 0.1537(6) 0.048(2) Uani 1 1 d . . .
C43 C -0.3548(8) 0.5330(8) 0.1467(7) 0.063(3) Uani 1 1 d . . .
H43A H -0.3493 0.4626 0.1359 0.075 Uiso 1 1 calc R . .
C44 C -0.4514(10) 0.5739(12) 0.1554(8) 0.088(4) Uani 1 1 d . . .
H44A H -0.5103 0.5304 0.1501 0.105 Uiso 1 1 calc R . .
C45 C -0.4621(9) 0.6791(13) 0.1722(8) 0.082(4) Uani 1 1 d . . .
C46 C -0.3717(9) 0.7395(10) 0.1765(7) 0.071(3) Uani 1 1 d . . .
H46A H -0.3758 0.8101 0.1855 0.085 Uiso 1 1 calc R . .
C47 C -0.2786(7) 0.6993(8) 0.1683(6) 0.055(3) Uani 1 1 d . . .
H47A H -0.2198 0.7429 0.1726 0.066 Uiso 1 1 calc R . .
C48 C -0.5674(11) 0.7246(14) 0.1826(11) 0.131(6) Uani 1 1 d . . .
H48A H -0.6204 0.6708 0.1751 0.197 Uiso 1 1 calc R . .
H48B H -0.5779 0.7691 0.1392 0.197 Uiso 1 1 calc R . .
H48C H -0.5707 0.7628 0.2400 0.197 Uiso 1 1 calc R . .
C49 C -0.0056(8) 0.3231(7) 0.2090(6) 0.055(2) Uani 1 1 d . . .
H49A H -0.0367 0.3599 0.2598 0.066 Uiso 1 1 calc R . .
H49B H -0.0612 0.2874 0.1719 0.066 Uiso 1 1 calc R . .
C50 C 0.0630(8) 0.2460(8) 0.2392(7) 0.063(3) Uani 1 1 d . . .
H50A H 0.0978 0.2110 0.1895 0.076 Uiso 1 1 calc R . .
H50B H 0.1154 0.2800 0.2808 0.076 Uiso 1 1 calc R . .
C51 C -0.0056(8) 0.1690(8) 0.3704(7) 0.058(3) Uani 1 1 d . . .
C52 C -0.0742(8) 0.0809(8) 0.3803(7) 0.064(3) Uani 1 1 d . . .
C53 C -0.1064(12) 0.0393(11) 0.4551(9) 0.099(5) Uani 1 1 d . . .
H53A H -0.0830 0.0677 0.5112 0.119 Uiso 1 1 calc R . .
C54 C -0.1731(14) -0.0440(11) 0.4419(10) 0.116(6) Uani 1 1 d . . .
H54A H -0.1961 -0.0721 0.4904 0.139 Uiso 1 1 calc R . .
C55 C -0.2088(12) -0.0896(11) 0.3568(10) 0.099(5) Uani 1 1 d . . .
H55A H -0.2535 -0.1473 0.3503 0.119 Uiso 1 1 calc R . .
C56 C -0.1785(10) -0.0500(9) 0.2861(9) 0.085(4) Uani 1 1 d . . .
H56A H -0.2035 -0.0781 0.2304 0.102 Uiso 1 1 calc R . .
C57 C -0.1091(8) 0.0336(8) 0.2972(7) 0.059(3) Uani 1 1 d . . .
C58 C -0.0615(8) 0.0916(7) 0.2319(7) 0.057(3) Uani 1 1 d . . .
C59 C -0.3811(12) 0.6215(19) 0.4847(10) 0.155(8) Uani 1 1 d . . .
H59A H -0.3619 0.5530 0.4945 0.186 Uiso 1 1 calc R . .
O1 O -0.0697(6) 0.0778(6) 0.1542(5) 0.080(2) Uani 1 1 d . . .
O2 O 0.0410(7) 0.2265(7) 0.4258(5) 0.096(3) Uani 1 1 d . . .
N1 N 0.0039(5) 0.5382(5) 0.2250(4) 0.0424(17) Uani 1 1 d . . .
N2 N 0.1994(5) 0.4388(5) 0.2151(4) 0.0385(16) Uani 1 1 d . . .
N3 N 0.1264(6) 0.3121(5) 0.0599(4) 0.0410(17) Uani 1 1 d . . .
N4 N -0.0601(6) 0.4222(5) 0.0610(4) 0.0446(18) Uani 1 1 d . . .
N5 N 0.0006(6) 0.1708(6) 0.2813(5) 0.053(2) Uani 1 1 d . . .
Cl3 Cl -0.3961(4) 0.6188(7) 0.3777(4) 0.202(3) Uani 1 1 d . . .
Cl2 Cl -0.4936(4) 0.6450(6) 0.5374(4) 0.191(3) Uani 1 1 d . . .
Cl1 Cl -0.2741(4) 0.7071(4) 0.5252(3) 0.1515(19) Uani 1 1 d . . .

loop_
_atom_site_aniso_label
_atom_site_aniso_U_11
_atom_site_aniso_U_22
_atom_site_aniso_U_33
_atom_site_aniso_U_23
_atom_site_aniso_U_13
_atom_site_aniso_U_12
Rh1 0.0472(4) 0.0442(4) 0.0300(4) -0.0039(3) -0.0042(3) -0.0080(3)
C1 0.041(5) 0.049(5) 0.041(5) 0.004(4) 0.004(4) -0.010(4)
C2 0.043(5) 0.060(6) 0.043(5) 0.000(4) 0.000(4) 0.002(4)
C3 0.058(6) 0.054(6) 0.033(5) -0.007(4) -0.008(4) -0.005(5)
C4 0.049(5) 0.051(5) 0.030(4) -0.002(4) -0.004(4) -0.003(4)
C5 0.053(6) 0.050(6) 0.035(5) -0.005(4) 0.000(4) -0.006(4)
C6 0.042(5) 0.042(5) 0.039(5) -0.001(4) -0.014(4) -0.008(4)
C7 0.058(6) 0.062(6) 0.047(6) -0.008(5) -0.012(5) -0.010(5)
C8 0.043(5) 0.070(7) 0.044(5) -0.007(5) -0.002(4) -0.005(5)
C9 0.044(5) 0.053(6) 0.037(5) -0.001(4) 0.001(4) -0.004(4)
C10 0.047(5) 0.055(6) 0.035(5) 0.006(4) 0.005(4) -0.001(4)
C11 0.050(6) 0.048(5) 0.033(5) -0.006(4) 0.006(4) -0.007(4)
C12 0.056(6) 0.059(6) 0.053(6) -0.004(5) 0.014(5) 0.004(5)
C13 0.066(7) 0.058(6) 0.034(5) -0.010(4) 0.007(5) -0.009(5)
C14 0.052(5) 0.043(5) 0.031(4) -0.005(4) 0.002(4) -0.009(4)
C15 0.057(6) 0.046(5) 0.029(4) -0.002(4) 0.005(4) -0.013(4)
C16 0.053(6) 0.052(6) 0.024(4) -0.001(4) -0.005(4) -0.012(4)
C17 0.064(6) 0.051(6) 0.042(5) -0.008(4) -0.017(5) -0.004(5)
C18 0.056(6) 0.055(6) 0.045(5) -0.005(4) -0.017(4) 0.002(5)
C19 0.050(6) 0.038(5) 0.048(5) -0.001(4) -0.006(4) -0.007(4)
C20 0.046(5) 0.040(5) 0.045(5) 0.012(4) -0.003(4) -0.005(4)
C21 0.047(5) 0.058(6) 0.037(5) -0.009(4) -0.003(4) -0.004(4)
C22 0.094(9) 0.066(7) 0.061(7) -0.006(5) -0.014(6) -0.030(6)
C23 0.086(9) 0.071(8) 0.071(8) -0.031(6) -0.009(7) -0.017(6)
C24 0.060(7) 0.103(9) 0.040(6) -0.021(6) -0.012(5) 0.005(6)
C25 0.083(8) 0.104(10) 0.035(6) -0.002(6) 0.000(5) -0.011(7)
C26 0.089(8) 0.073(7) 0.039(6) 0.001(5) -0.004(5) -0.014(6)
C27 0.099(10) 0.159(14) 0.074(9) -0.043(9) -0.031(8) 0.015(10)
C28 0.052(6) 0.052(6) 0.060(6) -0.009(5) -0.001(5) 0.001(5)
C29 0.078(9) 0.097(10) 0.105(11) 0.033(8) -0.011(8) 0.015(8)
C30 0.100(12) 0.098(12) 0.172(18) 0.008(11) -0.038(12) 0.033(10)
C31 0.077(10) 0.139(15) 0.094(12) -0.041(10) -0.002(9) 0.026(10)
C32 0.089(11) 0.22(2) 0.083(11) 0.000(12) 0.034(9) 0.056(13)
C33 0.088(10) 0.135(13) 0.065(8) 0.014(8) 0.020(7) 0.017(9)
C34 0.137(16) 0.29(3) 0.18(2) -0.08(2) -0.042(15) 0.138(19)
C35 0.055(6) 0.046(5) 0.032(4) -0.005(4) -0.003(4) -0.013(4)
C36 0.121(10) 0.097(9) 0.029(5) -0.010(5) 0.004(6) -0.055(8)
C37 0.134(12) 0.112(11) 0.052(7) -0.007(7) 0.015(7) -0.079(9)
C38 0.066(7) 0.073(7) 0.049(6) -0.007(5) -0.002(5) -0.023(6)
C39 0.119(10) 0.078(8) 0.031(5) 0.001(5) -0.011(6) -0.015(7)
C40 0.120(10) 0.070(7) 0.032(5) -0.004(5) 0.000(6) -0.038(7)
C41 0.116(11) 0.115(11) 0.059(7) -0.031(7) -0.022(7) -0.033(9)
C42 0.053(6) 0.050(6) 0.038(5) 0.003(4) -0.003(4) -0.006(5)
C43 0.059(7) 0.064(7) 0.064(7) 0.006(5) -0.008(5) -0.003(6)
C44 0.066(8) 0.121(12) 0.077(9) 0.027(8) -0.004(6) -0.022(8)
C45 0.056(8) 0.126(12) 0.067(8) 0.023(8) -0.004(6) 0.020(8)
C46 0.066(8) 0.082(8) 0.065(7) 0.012(6) -0.007(6) 0.007(7)
C47 0.038(5) 0.063(7) 0.058(6) -0.007(5) 0.001(4) -0.004(5)
C48 0.088(11) 0.181(18) 0.129(14) 0.023(12) -0.009(10) 0.051(11)
C49 0.063(6) 0.053(6) 0.044(5) -0.008(4) 0.000(5) -0.002(5)
C50 0.057(6) 0.066(7) 0.069(7) 0.024(5) -0.001(5) -0.015(5)
C51 0.064(7) 0.058(7) 0.052(6) 0.005(5) -0.005(5) 0.000(5)
C52 0.077(7) 0.066(7) 0.047(6) 0.000(5) 0.013(6) 0.005(6)
C53 0.144(13) 0.087(10) 0.065(8) 0.006(7) 0.030(8) -0.018(9)
C54 0.168(16) 0.090(11) 0.099(12) 0.045(9) 0.048(11) -0.018(10)
C55 0.124(12) 0.087(10) 0.085(10) 0.013(8) 0.038(9) -0.029(8)
C56 0.098(10) 0.066(8) 0.086(9) -0.008(6) 0.012(7) -0.023(7)
C57 0.060(6) 0.054(6) 0.061(6) -0.002(5) 0.007(5) 0.000(5)
C58 0.078(7) 0.043(6) 0.048(6) -0.001(4) 0.013(5) 0.001(5)
C59 0.083(11) 0.29(3) 0.095(12) 0.064(14) -0.010(9) -0.046(14)
O1 0.106(6) 0.077(5) 0.051(5) -0.006(4) 0.004(4) -0.017(5)
O2 0.117(7) 0.105(7) 0.056(5) -0.004(5) -0.029(5) -0.018(6)
N1 0.044(4) 0.042(4) 0.038(4) 0.000(3) -0.016(3) -0.007(3)
N2 0.042(4) 0.044(4) 0.027(3) 0.002(3) -0.005(3) -0.009(3)
N3 0.047(4) 0.044(4) 0.028(4) -0.002(3) 0.000(3) -0.011(3)
N4 0.053(5) 0.041(4) 0.037(4) -0.001(3) -0.004(3) -0.005(4)
N5 0.060(5) 0.054(5) 0.045(5) 0.007(4) 0.003(4) -0.008(4)
Cl3 0.118(4) 0.371(10) 0.120(4) 0.073(5) -0.020(3) -0.062(5)
Cl2 0.126(4) 0.305(9) 0.148(5) 0.042(5) 0.024(4) 0.032(5)
Cl1 0.143(4) 0.158(4) 0.150(4) 0.034(3) -0.034(3) -0.063(3)

loop_
_atom_type_symbol
_atom_type_description
_atom_type_scat_dispersion_real
_atom_type_scat_dispersion_imag
_atom_type_scat_source
C C 0.0033 0.0016 'International Tables Vol C Tables 4.2.6.8 and 6.1.1.4'
H H 0.0000 0.0000 'International Tables Vol C Tables 4.2.6.8 and 6.1.1.4'
N N 0.0061 0.0033 'International Tables Vol C Tables 4.2.6.8 and 6.1.1.4'
O O 0.0106 0.0060 'International Tables Vol C Tables 4.2.6.8 and 6.1.1.4'
Rh Rh -1.1178 0.9187 'International Tables Vol C Tables 4.2.6.8 and 6.1.1.4'
Cl Cl 0.1484 0.1585 'International Tables Vol C Tables 4.2.6.8 and 6.1.1.4'

loop_
_geom_angle_atom_site_label_1
_geom_angle_atom_site_label_2
_geom_angle_atom_site_label_3
_geom_angle
_geom_angle_site_symmetry_1
_geom_angle_site_symmetry_3
_geom_angle_publ_flag
N2 Rh1 N4 174.3(3) . . ?
N2 Rh1 N3 89.1(3) . . ?
N4 Rh1 N3 90.3(3) . . ?
N2 Rh1 N1 91.3(3) . . ?
N4 Rh1 N1 89.5(3) . . ?
N3 Rh1 N1 178.9(3) . . ?
N2 Rh1 C49 95.5(3) . . ?
N4 Rh1 C49 90.1(3) . . ?
N3 Rh1 C49 91.0(3) . . ?
N1 Rh1 C49 87.9(3) . . ?
N1 C1 C20 124.9(8) . . ?
N1 C1 C2 109.0(7) . . ?
C20 C1 C2 126.0(8) . . ?
C3 C2 C1 107.5(8) . . ?
C2 C3 C4 108.8(8) . . ?
C5 C4 N1 126.1(8) . . ?
C5 C4 C3 125.9(8) . . ?
N1 C4 C3 107.9(8) . . ?
C4 C5 C6 125.4(8) . . ?
C4 C5 C21 119.4(8) . . ?
C6 C5 C21 115.1(8) . . ?
C5 C6 N2 125.5(8) . . ?
C5 C6 C7 126.6(8) . . ?
N2 C6 C7 107.6(8) . . ?
C8 C7 C6 108.8(8) . . ?
C7 C8 C9 107.1(9) . . ?
N2 C9 C10 124.5(8) . . ?
N2 C9 C8 109.5(7) . . ?
C10 C9 C8 125.8(9) . . ?
C11 C10 C9 124.9(9) . . ?
C11 C10 C28 117.4(8) . . ?
C9 C10 C28 117.7(8) . . ?
N3 C11 C10 125.7(8) . . ?
N3 C11 C12 109.3(8) . . ?
C10 C11 C12 124.9(9) . . ?
C13 C12 C11 107.0(9) . . ?
C12 C13 C14 108.6(8) . . ?
C15 C14 N3 124.7(8) . . ?
C15 C14 C13 127.6(8) . . ?
N3 C14 C13 107.5(8) . . ?
C16 C15 C14 126.5(8) . . ?
C16 C15 C35 116.6(8) . . ?
C14 C15 C35 116.8(8) . . ?
C15 C16 N4 124.8(8) . . ?
C15 C16 C17 127.0(8) . . ?
N4 C16 C17 108.1(8) . . ?
C18 C17 C16 107.8(8) . . ?
C17 C18 C19 108.5(9) . . ?
N4 C19 C20 125.9(8) . . ?
N4 C19 C18 108.0(8) . . ?
C20 C19 C18 125.9(9) . . ?
C19 C20 C1 123.4(8) . . ?
C19 C20 C42 119.3(8) . . ?
C1 C20 C42 117.3(8) . . ?
C26 C21 C22 117.4(9) . . ?
C26 C21 C5 120.0(8) . . ?
C22 C21 C5 122.6(9) . . ?
C21 C22 C23 121.4(11) . . ?
C24 C23 C22 119.6(10) . . ?
C25 C24 C23 119.8(9) . . ?
C25 C24 C27 119.2(12) . . ?
C23 C24 C27 121.0(12) . . ?
C24 C25 C26 119.4(11) . . ?
C21 C26 C25 122.2(10) . . ?
C33 C28 C29 115.3(11) . . ?
C33 C28 C10 123.9(11) . . ?
C29 C28 C10 120.8(10) . . ?
C28 C29 C30 121.3(15) . . ?
C31 C30 C29 121.3(17) . . ?
C30 C31 C32 117.4(15) . . ?
C30 C31 C34 123(2) . . ?
C32 C31 C34 120.1(19) . . ?
C33 C32 C31 120.7(16) . . ?
C32 C33 C28 123.6(15) . . ?
C36 C35 C40 117.8(8) . . ?
C36 C35 C15 119.9(8) . . ?
C40 C35 C15 122.3(8) . . ?
C35 C36 C37 121.5(10) . . ?
C38 C37 C36 119.8(10) . . ?
C39 C38 C37 117.8(9) . . ?
C39 C38 C41 121.4(10) . . ?
C37 C38 C41 120.7(10) . . ?
C38 C39 C40 121.6(10) . . ?
C35 C40 C39 121.0(10) . . ?
C47 C42 C43 118.2(9) . . ?
C47 C42 C20 122.9(8) . . ?
C43 C42 C20 118.8(9) . . ?
C42 C43 C44 120.1(11) . . ?
C43 C44 C45 121.2(11) . . ?
C46 C45 C44 116.4(11) . . ?
C46 C45 C48 122.0(14) . . ?
C44 C45 C48 121.6(14) . . ?
C47 C46 C45 122.0(12) . . ?
C46 C47 C42 122.1(10) . . ?
C50 C49 Rh1 114.9(7) . . ?
N5 C50 C49 109.9(8) . . ?
O2 C51 N5 125.0(10) . . ?
O2 C51 C52 128.8(10) . . ?
N5 C51 C52 106.1(8) . . ?
C57 C52 C53 119.2(11) . . ?
C57 C52 C51 109.0(9) . . ?
C53 C52 C51 131.8(10) . . ?
C54 C53 C52 117.3(12) . . ?
C53 C54 C55 122.4(12) . . ?
C56 C55 C54 120.3(12) . . ?
C55 C56 C57 118.7(12) . . ?
C56 C57 C52 122.0(11) . . ?
C56 C57 C58 130.5(10) . . ?
C52 C57 C58 107.4(9) . . ?
O1 C58 N5 124.7(9) . . ?
O1 C58 C57 129.9(10) . . ?
N5 C58 C57 105.3(8) . . ?
Cl3 C59 Cl2 112.1(10) . . ?
Cl3 C59 Cl1 109.7(10) . . ?
Cl2 C59 Cl1 114.4(13) . . ?
C1 N1 C4 106.8(7) . . ?
C1 N1 Rh1 127.5(5) . . ?
C4 N1 Rh1 124.3(6) . . ?
C9 N2 C6 107.0(7) . . ?
C9 N2 Rh1 127.7(5) . . ?
C6 N2 Rh1 125.3(6) . . ?
C11 N3 C14 107.5(7) . . ?
C11 N3 Rh1 127.1(5) . . ?
C14 N3 Rh1 124.0(6) . . ?
C19 N4 C16 106.9(7) . . ?
C19 N4 Rh1 127.1(6) . . ?
C16 N4 Rh1 126.0(6) . . ?
C51 N5 C58 112.1(8) . . ?
C51 N5 C50 125.8(8) . . ?
C58 N5 C50 122.1(8) . . ?

loop_
_geom_bond_atom_site_label_1
_geom_bond_atom_site_label_2
_geom_bond_distance
_geom_bond_site_symmetry_2
_geom_bond_publ_flag
Rh1 N2 2.018(7) . ?
Rh1 N4 2.019(7) . ?
Rh1 N3 2.026(7) . ?
Rh1 N1 2.030(7) . ?
Rh1 C49 2.032(10) . ?
C1 N1 1.361(11) . ?
C1 C20 1.427(12) . ?
C1 C2 1.435(12) . ?
C2 C3 1.312(12) . ?
C3 C4 1.427(12) . ?
C4 C5 1.382(13) . ?
C4 N1 1.385(10) . ?
C5 C6 1.387(12) . ?
C5 C21 1.517(11) . ?
C6 N2 1.392(10) . ?
C6 C7 1.441(13) . ?
C7 C8 1.330(13) . ?
C8 C9 1.438(12) . ?
C9 N2 1.366(11) . ?
C9 C10 1.409(12) . ?
C10 C11 1.370(12) . ?
C10 C28 1.504(13) . ?
C11 N3 1.367(11) . ?
C11 C12 1.435(12) . ?
C12 C13 1.359(13) . ?
C13 C14 1.427(13) . ?
C14 C15 1.370(13) . ?
C14 N3 1.404(10) . ?
C15 C16 1.367(13) . ?
C15 C35 1.514(11) . ?
C16 N4 1.381(10) . ?
C16 C17 1.426(13) . ?
C17 C18 1.321(12) . ?
C18 C19 1.426(12) . ?
C19 N4 1.368(11) . ?
C19 C20 1.404(12) . ?
C20 C42 1.490(13) . ?
C21 C26 1.354(13) . ?
C21 C22 1.368(13) . ?
C22 C23 1.387(14) . ?
C23 C24 1.373(17) . ?
C24 C25 1.352(16) . ?
C24 C27 1.545(14) . ?
C25 C26 1.393(13) . ?
C28 C33 1.356(15) . ?
C28 C29 1.377(16) . ?
C29 C30 1.383(19) . ?
C30 C31 1.35(2) . ?
C31 C32 1.37(2) . ?
C31 C34 1.50(2) . ?
C32 C33 1.349(19) . ?
C35 C36 1.327(13) . ?
C35 C40 1.384(12) . ?
C36 C37 1.417(14) . ?
C37 C38 1.395(15) . ?
C38 C39 1.334(14) . ?
C38 C41 1.518(13) . ?
C39 C40 1.397(13) . ?
C42 C47 1.363(13) . ?
C42 C43 1.375(13) . ?
C43 C44 1.384(16) . ?
C44 C45 1.392(18) . ?
C45 C46 1.382(16) . ?
C45 C48 1.516(17) . ?
C46 C47 1.338(14) . ?
C49 C50 1.491(14) . ?
C50 N5 1.486(11) . ?
C51 O2 1.193(11) . ?
C51 N5 1.380(12) . ?
C51 C52 1.463(14) . ?
C52 C57 1.398(14) . ?
C52 C53 1.411(15) . ?
C53 C54 1.359(18) . ?
C54 C55 1.422(19) . ?
C55 C56 1.334(17) . ?
C56 C57 1.384(14) . ?
C57 C58 1.481(14) . ?
C58 O1 1.187(11) . ?
C58 N5 1.412(12) . ?
C59 Cl3 1.649(16) . ?
C59 Cl2 1.705(17) . ?
C59 Cl1 1.792(17) . ?
